data_2219173
loop_
_publ_author_name
'Zhu, Xue-Wen'
'Yang, Xu-Zhao'

_publ_section_title Dibromido[<i>N</i>-propyl-<i>N</i>'-(2-pyridylmethylidene)ethane-1,2-diamine]zinc(II)
_journal_coeditor_code SJ2523
_journal_issue 8
_journal_name_full 'Acta Crystallographica Section E'
_journal_page_first m1094
_journal_page_last m1095
_journal_paper_doi 10.1107/S1600536808023660
_journal_volume 64
_journal_year 2008
_chemical_formula_iupac '[Zn Br2 (C11 H17 N3)]'
_chemical_formula_moiety 'C11 H17 Br2 N3 Zn'
_chemical_formula_sum 'C11 H17 Br2 N3 Zn'
_chemical_formula_weight 416.47
_chemical_name_systematic
;
Dibromido[<i>N</i>-propyl-<i>N</i>'-(2-pyridylmethylidene)ethane-1,2-
diamine]zinc(II)
;
_space_group_IT_number 14
_symmetry_cell_setting monoclinic
_symmetry_space_group_name_Hall '-P 2yn'
_symmetry_space_group_name_H-M 'P 1 21/n 1'
_atom_sites_solution_hydrogens geom
_atom_sites_solution_primary direct
_atom_sites_solution_secondary difmap
_audit_creation_method SHELXL-97
_cell_angle_alpha 90.00
_cell_angle_beta 94.562(7)
_cell_angle_gamma 90.00
_cell_formula_units_Z 4
_cell_length_a 8.252(4)
_cell_length_b 12.249(5)
_cell_length_c 14.726(6)
_cell_measurement_reflns_used 1994
_cell_measurement_temperature 298(2)
_cell_measurement_theta_max 25.3
_cell_measurement_theta_min 2.2
_cell_volume 1483.8(11)
_computing_cell_refinement 'SAINT (Bruker, 2004)'
_computing_data_collection 'APEX2 (Bruker, 2004)'
_computing_data_reduction 'SAINT (Bruker, 2004)'
_computing_molecular_graphics 'SHELXTL (Sheldrick, 2008)'
_computing_publication_material 'SHELXTL (Sheldrick, 2008)'
_computing_structure_refinement 'SHELXL97 (Sheldrick, 2008)'
_computing_structure_solution 'SHELXS97 (Sheldrick, 2008)'
_diffrn_ambient_temperature 298(2)
_diffrn_measured_fraction_theta_full 0.990
_diffrn_measured_fraction_theta_max 0.990
_diffrn_measurement_device_type 'Bruker APEXII CCD area-detector'
_diffrn_measurement_method '\w scans'
_diffrn_radiation_monochromator graphite
_diffrn_radiation_source 'fine-focus sealed tube'
_diffrn_radiation_type MoK\a
_diffrn_radiation_wavelength 0.71073
_diffrn_reflns_av_R_equivalents 0.0827
_diffrn_reflns_av_sigmaI/netI 0.0940
_diffrn_reflns_limit_h_max 10
_diffrn_reflns_limit_h_min -10
_diffrn_reflns_limit_k_max 15
_diffrn_reflns_limit_k_min -15
_diffrn_reflns_limit_l_max 19
_diffrn_reflns_limit_l_min -18
_diffrn_reflns_number 12333
_diffrn_reflns_theta_full 27.50
_diffrn_reflns_theta_max 27.50
_diffrn_reflns_theta_min 2.17
_diffrn_standards_number 0
_exptl_absorpt_coefficient_mu 7.024
_exptl_absorpt_correction_T_max 0.2271
_exptl_absorpt_correction_T_min 0.2121
_exptl_absorpt_correction_type multi-scan
_exptl_absorpt_process_details '(SADABS; Sheldrick, 2004)'
_exptl_crystal_colour colorless
_exptl_crystal_density_diffrn 1.864
_exptl_crystal_density_method 'not measured'
_exptl_crystal_description block
_exptl_crystal_F_000 816
_exptl_crystal_size_max 0.32
_exptl_crystal_size_mid 0.30
_exptl_crystal_size_min 0.30
_refine_diff_density_max 0.912
_refine_diff_density_min -0.797
_refine_ls_extinction_coef 0.0140(7)
_refine_ls_extinction_expression Fc^*^=kFc[1+0.001xFc^2^\l^3^/sin(2\q)]^-1/4^
_refine_ls_extinction_method SHELXL
_refine_ls_goodness_of_fit_ref 1.011
_refine_ls_hydrogen_treatment mixed
_refine_ls_matrix_type full
_refine_ls_number_parameters 159
_refine_ls_number_reflns 3378
_refine_ls_number_restraints 1
_refine_ls_restrained_S_all 1.010
_refine_ls_R_factor_all 0.0887
_refine_ls_R_factor_gt 0.0451
_refine_ls_shift/su_max 0.001
_refine_ls_shift/su_max_lt 0.001
_refine_ls_shift/su_mean <0.001
_refine_ls_structure_factor_coef Fsqd
_refine_ls_weighting_details 'calc w=1/[\s^2^(Fo^2^)+(0.0211P)^2^] where P=(Fo^2^+2Fc^2^)/3'
_refine_ls_weighting_scheme calc
_refine_ls_wR_factor_gt 0.0878
_refine_ls_wR_factor_ref 0.1051
_reflns_number_gt 2167
_reflns_number_total 3378
_reflns_threshold_expression I>2\s(I)
_cod_data_source_file sj2523.cif
_cod_data_source_block I
_cod_original_sg_symbol_H-M 'P 21/n'
_cod_database_code 2219173
_cod_database_fobs_code 2219173

loop_
_symmetry_equiv_pos_as_xyz
'x, y, z'
'-x+1/2, y+1/2, -z+1/2'
'-x, -y, -z'
'x-1/2, -y-1/2, z-1/2'

loop_
_atom_site_type_symbol
_atom_site_label
_atom_site_fract_x
_atom_site_fract_y
_atom_site_fract_z
_atom_site_U_iso_or_equiv
_atom_site_adp_type
_atom_site_calc_flag
_atom_site_refinement_flags
_atom_site_occupancy
Zn Zn1 0.04170(7) 0.30316(4) 0.86078(4) 0.02971(19) Uani d . 1
Br Br1 -0.19476(6) 0.34399(5) 0.94074(4) 0.0454(2) Uani d . 1
Br Br2 0.00560(8) 0.29983(5) 0.69779(4) 0.0524(2) Uani d . 1
N N1 0.0385(5) 0.1154(3) 0.8679(3) 0.0359(10) Uani d . 1
N N2 0.2385(5) 0.2563(3) 0.9510(3) 0.0338(10) Uani d . 1
N N3 0.1741(5) 0.4581(3) 0.8836(3) 0.0296(9) Uani d D 1
C C1 0.1561(6) 0.0745(4) 0.9254(3) 0.0351(12) Uani d . 1
C C2 0.1774(8) -0.0353(4) 0.9398(4) 0.0495(15) Uani d . 1
H H2 0.2599 -0.0611 0.9810 0.059 Uiso calc R 1
C C3 0.0742(9) -0.1061(5) 0.8922(5) 0.0606(18) Uani d . 1
H H3 0.0849 -0.1811 0.9009 0.073 Uiso calc R 1
C C4 -0.0449(8) -0.0652(5) 0.8318(5) 0.0575(17) Uani d . 1
H H4 -0.1150 -0.1117 0.7978 0.069 Uiso calc R 1
C C5 -0.0591(7) 0.0466(5) 0.8222(4) 0.0489(15) Uani d . 1
H H5 -0.1412 0.0743 0.7818 0.059 Uiso calc R 1
C C6 0.2635(6) 0.1575(4) 0.9712(4) 0.0367(12) Uani d . 1
H H6 0.3474 0.1373 1.0138 0.044 Uiso calc R 1
C C7 0.3456(6) 0.3442(4) 0.9865(4) 0.0396(13) Uani d . 1
H H7A 0.4553 0.3172 1.0003 0.048 Uiso calc R 1
H H7B 0.3068 0.3745 1.0417 0.048 Uiso calc R 1
C C8 0.3422(6) 0.4295(4) 0.9126(4) 0.0375(13) Uani d . 1
H H8A 0.4004 0.4941 0.9352 0.045 Uiso calc R 1
H H8B 0.3958 0.4016 0.8611 0.045 Uiso calc R 1
C C9 0.1638(6) 0.5399(4) 0.8098(4) 0.0400(13) Uani d . 1
H H9A 0.1939 0.5061 0.7540 0.048 Uiso calc R 1
H H9B 0.2404 0.5984 0.8252 0.048 Uiso calc R 1
C C10 -0.0046(6) 0.5869(4) 0.7943(4) 0.0426(14) Uani d . 1
H H10A -0.0825 0.5278 0.7857 0.051 Uiso calc R 1
H H10B -0.0298 0.6277 0.8478 0.051 Uiso calc R 1
C C11 -0.0207(7) 0.6607(5) 0.7126(4) 0.0641(19) Uani d . 1
H H11A 0.0663 0.7129 0.7167 0.096 Uiso calc R 1
H H11B -0.1230 0.6983 0.7108 0.096 Uiso calc R 1
H H11C -0.0158 0.6180 0.6582 0.096 Uiso calc R 1
H H3A 0.130(7) 0.491(4) 0.930(3) 0.080 Uiso d D 1

loop_
_atom_site_aniso_label
_atom_site_aniso_U_11
_atom_site_aniso_U_22
_atom_site_aniso_U_33
_atom_site_aniso_U_12
_atom_site_aniso_U_13
_atom_site_aniso_U_23
Zn1 0.0321(3) 0.0296(3) 0.0266(3) 0.0004(2) -0.0029(2) -0.0032(3)
Br1 0.0399(3) 0.0451(4) 0.0526(4) -0.0043(2) 0.0125(3) -0.0179(3)
Br2 0.0811(5) 0.0481(4) 0.0263(3) 0.0018(3) -0.0070(3) -0.0066(3)
N1 0.043(3) 0.033(2) 0.031(3) -0.003(2) 0.002(2) -0.001(2)
N2 0.039(3) 0.032(2) 0.029(2) 0.000(2) -0.003(2) 0.001(2)
N3 0.036(2) 0.027(2) 0.026(2) -0.0041(17) 0.0009(19) -0.0019(18)
C1 0.046(3) 0.031(3) 0.029(3) 0.002(2) 0.010(2) 0.005(2)
C2 0.065(4) 0.035(3) 0.050(4) 0.007(3) 0.013(3) 0.009(3)
C3 0.087(5) 0.028(3) 0.071(5) 0.002(3) 0.032(4) 0.004(3)
C4 0.070(4) 0.037(4) 0.067(5) -0.010(3) 0.019(4) -0.010(3)
C5 0.044(3) 0.047(4) 0.056(4) -0.006(3) 0.000(3) -0.011(3)
C6 0.041(3) 0.038(3) 0.030(3) 0.008(2) -0.002(2) 0.000(2)
C7 0.042(3) 0.040(3) 0.035(3) -0.001(2) -0.011(3) -0.002(3)
C8 0.037(3) 0.033(3) 0.041(3) -0.008(2) -0.002(2) -0.003(3)
C9 0.046(3) 0.033(3) 0.041(3) -0.009(2) 0.005(3) 0.004(3)
C10 0.044(3) 0.032(3) 0.052(4) 0.002(2) 0.003(3) 0.007(3)
C11 0.065(4) 0.054(4) 0.071(5) 0.004(3) -0.004(4) 0.030(3)

loop_
_atom_type_symbol
_atom_type_description
_atom_type_scat_dispersion_real
_atom_type_scat_dispersion_imag
_atom_type_scat_source
C C 0.0033 0.0016 'International Tables Vol C Tables 4.2.6.8 and 6.1.1.4'
H H 0.0000 0.0000 'International Tables Vol C Tables 4.2.6.8 and 6.1.1.4'
N N 0.0061 0.0033 'International Tables Vol C Tables 4.2.6.8 and 6.1.1.4'
Zn Zn 0.2839 1.4301 'International Tables Vol C Tables 4.2.6.8 and 6.1.1.4'
Br Br -0.2901 2.4595 'International Tables Vol C Tables 4.2.6.8 and 6.1.1.4'

loop_
_geom_angle_atom_site_label_1
_geom_angle_atom_site_label_2
_geom_angle_atom_site_label_3
_geom_angle
_geom_angle_publ_flag
N2 Zn1 N3 77.83(16) y
N2 Zn1 N1 73.04(15) y
N3 Zn1 N1 149.43(15) y
N2 Zn1 Br2 131.24(11) y
N3 Zn1 Br2 100.86(11) y
N1 Zn1 Br2 91.57(11) y
N2 Zn1 Br1 111.33(12) y
N3 Zn1 Br1 99.08(11) y
N1 Zn1 Br1 99.94(11) y
Br2 Zn1 Br1 116.88(4) y
C5 N1 C1 118.1(5) ?
C5 N1 Zn1 128.8(4) ?
C1 N1 Zn1 113.1(3) ?
C6 N2 C7 122.7(4) ?
C6 N2 Zn1 121.2(3) ?
C7 N2 Zn1 116.1(3) ?
C8 N3 C9 112.0(4) ?
C8 N3 Zn1 106.6(3) ?
C9 N3 Zn1 118.3(3) ?
C8 N3 H3A 109(4) ?
C9 N3 H3A 105(4) ?
Zn1 N3 H3A 106(4) ?
N1 C1 C2 122.9(5) ?
N1 C1 C6 114.3(4) ?
C2 C1 C6 122.7(5) ?
C3 C2 C1 118.4(6) ?
C3 C2 H2 120.8 ?
C1 C2 H2 120.8 ?
C4 C3 C2 119.1(6) ?
C4 C3 H3 120.5 ?
C2 C3 H3 120.5 ?
C3 C4 C5 118.8(6) ?
C3 C4 H4 120.6 ?
C5 C4 H4 120.6 ?
N1 C5 C4 122.7(6) ?
N1 C5 H5 118.7 ?
C4 C5 H5 118.7 ?
N2 C6 C1 118.2(5) ?
N2 C6 H6 120.9 ?
C1 C6 H6 120.9 ?
N2 C7 C8 106.0(4) ?
N2 C7 H7A 110.5 ?
C8 C7 H7A 110.5 ?
N2 C7 H7B 110.5 ?
C8 C7 H7B 110.5 ?
H7A C7 H7B 108.7 ?
N3 C8 C7 109.8(4) ?
N3 C8 H8A 109.7 ?
C7 C8 H8A 109.7 ?
N3 C8 H8B 109.7 ?
C7 C8 H8B 109.7 ?
H8A C8 H8B 108.2 ?
N3 C9 C10 111.7(4) ?
N3 C9 H9A 109.3 ?
C10 C9 H9A 109.3 ?
N3 C9 H9B 109.3 ?
C10 C9 H9B 109.3 ?
H9A C9 H9B 107.9 ?
C11 C10 C9 111.9(5) ?
C11 C10 H10A 109.2 ?
C9 C10 H10A 109.2 ?
C11 C10 H10B 109.2 ?
C9 C10 H10B 109.2 ?
H10A C10 H10B 107.9 ?
C10 C11 H11A 109.5 ?
C10 C11 H11B 109.5 ?
H11A C11 H11B 109.5 ?
C10 C11 H11C 109.5 ?
H11A C11 H11C 109.5 ?
H11B C11 H11C 109.5 ?

loop_
_geom_bond_atom_site_label_1
_geom_bond_atom_site_label_2
_geom_bond_distance
_geom_bond_publ_flag
Zn1 N2 2.095(4) y
Zn1 N3 2.202(4) y
Zn1 N1 2.303(4) y
Zn1 Br2 2.3954(13) y
Zn1 Br1 2.4102(11) y
N1 C5 1.313(6) ?
N1 C1 1.334(6) ?
N2 C6 1.259(6) ?
N2 C7 1.463(6) ?
N3 C8 1.461(6) ?
N3 C9 1.477(6) ?
N3 H3A 0.90(5) ?
C1 C2 1.371(7) ?
C1 C6 1.475(7) ?
C2 C3 1.369(8) ?
C2 H2 0.9300 ?
C3 C4 1.367(8) ?
C3 H3 0.9300 ?
C4 C5 1.380(8) ?
C4 H4 0.9300 ?
C5 H5 0.9300 ?
C6 H6 0.9300 ?
C7 C8 1.508(7) ?
C7 H7A 0.9700 ?
C7 H7B 0.9700 ?
C8 H8A 0.9700 ?
C8 H8B 0.9700 ?
C9 C10 1.505(7) ?
C9 H9A 0.9700 ?
C9 H9B 0.9700 ?
C10 C11 1.501(7) ?
C10 H10A 0.9700 ?
C10 H10B 0.9700 ?
C11 H11A 0.9600 ?
C11 H11B 0.9600 ?
C11 H11C 0.9600 ?

loop_
_geom_hbond_atom_site_label_D
_geom_hbond_atom_site_label_H
_geom_hbond_atom_site_label_A
_geom_hbond_site_symmetry_A
_geom_hbond_distance_DH
_geom_hbond_distance_HA
_geom_hbond_distance_DA
_geom_hbond_angle_DHA
N3 H3A Br1 3_567 0.90(5) 2.80(4) 3.539(4) 141(5)
